data_4505556
loop_
_publ_author_name
'Zhang, Shu-Quan'
'Jiang, Fei-Long'
'Wu, Ming-Yan'
'Ma, Jie'
'Bu, Yang'
'Hong, Mao-Chun'

_publ_section_title
;
 Assembly of Discrete One-, Two-, and Three-Dimensional Zn(II) Complexes
 Containing Semirigid V-Shaped Tricarboxylate Ligands
;
_journal_issue 3
_journal_name_full 'Crystal Growth &amp; Design'
_journal_page_first 1452
_journal_paper_doi 10.1021/cg201556b
_journal_volume 12
_journal_year 2012
_chemical_formula_sum 'C30 H26 N3 O10 Zn'
_chemical_formula_weight 653.91
_chemical_name_systematic
; 
 ? 
;
_space_group_IT_number 2
_symmetry_cell_setting triclinic
_symmetry_space_group_name_Hall '-P 1'
_symmetry_space_group_name_H-M 'P -1'
_atom_sites_solution_hydrogens geom
_atom_sites_solution_primary direct
_atom_sites_solution_secondary difmap
_audit_creation_method SHELXL-97
_cell_angle_alpha 91.214(3)
_cell_angle_beta 101.321(4)
_cell_angle_gamma 101.880(3)
_cell_formula_units_Z 2
_cell_length_a 7.355(2)
_cell_length_b 12.238(4)
_cell_length_c 16.627(5)
_cell_measurement_reflns_used 3446
_cell_measurement_temperature 293(2)
_cell_measurement_theta_max 27.5050
_cell_measurement_theta_min 2.8918
_cell_volume 1433.1(7)
_computing_cell_refinement 'CrystalClear (Rigaku Inc., 2007)'
_computing_data_collection 'CrystalClear (Rigaku Inc., 2007)'
_computing_data_reduction 'CrystalClear (Rigaku Inc., 2007)'
_computing_molecular_graphics 'Bruker SHELXTL'
_computing_publication_material 'Bruker SHELXTL'
_computing_structure_refinement 'SHELXL-97 (Sheldrick, 1997)'
_computing_structure_solution 'SHELXS-97 (Sheldrick, 1990)'
_diffrn_ambient_temperature 293(2)
_diffrn_measured_fraction_theta_full 0.954
_diffrn_measured_fraction_theta_max 0.954
_diffrn_measurement_device_type 'Rigaku Mercury CCD area-detector'
_diffrn_measurement_method \w
_diffrn_radiation_monochromator graphite
_diffrn_radiation_source 'fine-focus sealed tube'
_diffrn_radiation_type MoK\a
_diffrn_radiation_wavelength 0.71073
_diffrn_reflns_av_R_equivalents 0.0269
_diffrn_reflns_av_sigmaI/netI 0.0374
_diffrn_reflns_limit_h_max 9
_diffrn_reflns_limit_h_min -9
_diffrn_reflns_limit_k_max 15
_diffrn_reflns_limit_k_min -15
_diffrn_reflns_limit_l_max 21
_diffrn_reflns_limit_l_min -21
_diffrn_reflns_number 14048
_diffrn_reflns_theta_full 27.49
_diffrn_reflns_theta_max 27.49
_diffrn_reflns_theta_min 2.89
_exptl_absorpt_coefficient_mu 0.922
_exptl_absorpt_correction_T_max 1.0000
_exptl_absorpt_correction_T_min 0.9329
_exptl_absorpt_correction_type multi-scan
_exptl_absorpt_process_details '(CrystalClear; Rigaku, 2000)'
_exptl_crystal_colour red
_exptl_crystal_density_diffrn 1.515
_exptl_crystal_density_method 'not measured'
_exptl_crystal_description plate
_exptl_crystal_F_000 674
_exptl_crystal_size_max 0.3
_exptl_crystal_size_mid 0.1
_exptl_crystal_size_min 0.05
_refine_diff_density_max 0.391
_refine_diff_density_min -0.311
_refine_diff_density_rms 0.056
_refine_ls_extinction_method none
_refine_ls_goodness_of_fit_ref 1.061
_refine_ls_hydrogen_treatment constr
_refine_ls_matrix_type full
_refine_ls_number_parameters 397
_refine_ls_number_reflns 6282
_refine_ls_number_restraints 0
_refine_ls_restrained_S_all 1.061
_refine_ls_R_factor_all 0.0544
_refine_ls_R_factor_gt 0.0426
_refine_ls_shift/su_max 0.001
_refine_ls_shift/su_mean 0.000
_refine_ls_structure_factor_coef Fsqd
_refine_ls_weighting_details 'calc w=1/[\s^2^(Fo^2^)+(0.0387P)^2^+0.7692P] where P=(Fo^2^+2Fc^2^)/3'
_refine_ls_weighting_scheme calc
_refine_ls_wR_factor_gt 0.0915
_refine_ls_wR_factor_ref 0.0985
_reflns_number_gt 5254
_reflns_number_total 6282
_reflns_threshold_expression >2sigma(I)
_cod_data_source_file cg201556b_si_001.cif
_cod_data_source_block 3
_cod_depositor_comments
;
The following automatic conversions were performed:

'_symmetry_cell_setting' value 'Triclinic' changed to 'triclinic'
according to /home/saulius/struct/CIF-dictionaries/cif_core.dic
dictionary named 'cif_core.dic' version 2.4.1 from
2010-06-29.

'_exptl_absorpt_correction_type' value 'Multi-scan'
changed to 'multi-scan' according to
/home/saulius/struct/CIF-dictionaries/cif_core.dic dictionary named
'cif_core.dic' version 2.4.1 from 2010-06-29.

Automatic conversion script
Id: cif_fix_values 1715 2011-07-08 13:25:40Z adriana 
;
_cod_original_sg_symbol_H-M P-1
_cod_database_code 4505556

loop_
_symmetry_equiv_pos_as_xyz
'x, y, z'
'-x, -y, -z'

loop_
_atom_site_label
_atom_site_type_symbol
_atom_site_fract_x
_atom_site_fract_y
_atom_site_fract_z
_atom_site_U_iso_or_equiv
_atom_site_adp_type
_atom_site_occupancy
_atom_site_symmetry_multiplicity
_atom_site_calc_flag
_atom_site_refinement_flags
Zn1 Zn 0.08345(4) 0.63541(2) 0.225319(16) 0.03211(10) Uani 1 1 d .
O10 O -0.1015(2) 0.65415(14) 0.31354(10) 0.0376(4) Uani 1 1 d .
O3 O -0.9294(2) 0.52404(13) -0.20008(10) 0.0373(4) Uani 1 1 d .
O4 O -1.1608(3) 0.52824(15) -0.30546(11) 0.0457(5) Uani 1 1 d .
O1 O -0.0464(3) 0.72555(15) 0.14242(10) 0.0420(4) Uani 1 1 d .
O2 O -0.2520(3) 0.78235(16) 0.20731(11) 0.0474(5) Uani 1 1 d .
O7 O -0.5412(3) 0.91675(15) -0.15467(11) 0.0500(5) Uani 1 1 d .
O5 O -1.4083(3) 0.67645(19) -0.27591(13) 0.0566(5) Uani 1 1 d .
O6 O -1.3386(3) 0.7366(2) -0.39303(14) 0.0885(9) Uani 1 1 d .
N3 N 0.2532(3) 0.59666(17) 0.14079(12) 0.0337(4) Uani 1 1 d .
N1 N 0.3063(3) 0.75252(17) 0.29523(12) 0.0343(5) Uani 1 1 d .
N2 N 0.9444(3) 1.20038(19) 0.54823(13) 0.0445(5) Uani 1 1 d .
C18 C 0.5722(3) 0.9269(2) 0.39214(14) 0.0320(5) Uani 1 1 d .
C14 C -1.0255(3) 0.57670(19) -0.25111(14) 0.0323(5) Uani 1 1 d .
C28 C 0.4476(3) 0.51971(18) 0.02929(14) 0.0310(5) Uani 1 1 d .
C1 C -0.1865(4) 0.77011(19) 0.14504(14) 0.0340(5) Uani 1 1 d .
C13 C -0.7865(3) 0.7513(2) -0.19990(14) 0.0350(5) Uani 1 1 d .
H13 H -0.7015 0.7054 -0.1780 0.042 Uiso 1 1 calc R
C9 C -0.8481(4) 0.9347(2) -0.22228(15) 0.0400(6) Uani 1 1 d .
H9 H -0.8070 1.0138 -0.2157 0.048 Uiso 1 1 calc R
C11 C -1.0932(3) 0.7703(2) -0.27413(14) 0.0338(5) Uani 1 1 d .
C19 C 0.4658(4) 0.9449(2) 0.31644(15) 0.0392(6) Uani 1 1 d .
H19 H 0.4818 1.0178 0.2965 0.047 Uiso 1 1 calc R
C2 C -0.2794(4) 0.80960(19) 0.06536(14) 0.0346(5) Uani 1 1 d .
C12 C -0.9696(3) 0.70244(19) -0.24131(13) 0.0314(5) Uani 1 1 d .
C23 C 0.7032(3) 1.0215(2) 0.44583(14) 0.0337(5) Uani 1 1 d .
C30 C 0.1915(4) 0.5956(2) 0.05938(15) 0.0406(6) Uani 1 1 d .
H30 H 0.0792 0.6221 0.0396 0.049 Uiso 1 1 calc R
C4 C -0.5503(4) 0.8641(2) -0.01625(16) 0.0428(6) Uani 1 1 d .
H4 H -0.6746 0.8778 -0.0217 0.051 Uiso 1 1 calc R
C10 C -1.0294(4) 0.8859(2) -0.26378(16) 0.0407(6) Uani 1 1 d .
H10 H -1.1129 0.9325 -0.2859 0.049 Uiso 1 1 calc R
C15 C -1.2912(4) 0.7249(2) -0.32085(17) 0.0440(6) Uani 1 1 d .
C5 C -0.4607(4) 0.8754(2) -0.08144(15) 0.0399(6) Uani 1 1 d .
C22 C 0.7431(4) 1.1285(2) 0.41951(16) 0.0480(7) Uani 1 1 d .
H22 H 0.6881 1.1431 0.3653 0.058 Uiso 1 1 calc R
C20 C 0.3374(4) 0.8568(2) 0.27047(15) 0.0400(6) Uani 1 1 d .
H20 H 0.2676 0.8709 0.2187 0.048 Uiso 1 1 calc R
C16 C 0.4114(4) 0.7348(2) 0.36638(17) 0.0472(7) Uani 1 1 d .
H16 H 0.3943 0.6608 0.3843 0.057 Uiso 1 1 calc R
C3 C -0.4585(4) 0.8326(2) 0.05742(15) 0.0380(6) Uani 1 1 d .
H3 H -0.5189 0.8266 0.1032 0.046 Uiso 1 1 calc R
C26 C 0.4117(4) 0.5589(2) 0.16630(15) 0.0397(6) Uani 1 1 d .
H26 H 0.4585 0.5590 0.2238 0.048 Uiso 1 1 calc R
C8 C -0.7275(4) 0.8664(2) -0.19051(14) 0.0367(6) Uani 1 1 d .
C24 C 0.7910(4) 1.0065(2) 0.52534(15) 0.0382(6) Uani 1 1 d .
H24 H 0.7706 0.9345 0.5466 0.046 Uiso 1 1 calc R
C27 C 0.5104(4) 0.5202(2) 0.11397(15) 0.0386(6) Uani 1 1 d .
H27 H 0.6217 0.4936 0.1355 0.046 Uiso 1 1 calc R
C29 C 0.2824(4) 0.5582(2) 0.00295(15) 0.0396(6) Uani 1 1 d .
H29 H 0.2320 0.5588 -0.0542 0.048 Uiso 1 1 calc R
C6 C -0.2826(5) 0.8551(3) -0.07497(18) 0.0568(8) Uani 1 1 d .
H6 H -0.2210 0.8641 -0.1203 0.068 Uiso 1 1 calc R
C17 C 0.5442(4) 0.8181(2) 0.41558(16) 0.0470(7) Uani 1 1 d .
H17 H 0.6166 0.8006 0.4657 0.056 Uiso 1 1 calc R
C25 C 0.9081(4) 1.0970(2) 0.57330(15) 0.0414(6) Uani 1 1 d .
H25 H 0.9665 1.0847 0.6276 0.050 Uiso 1 1 calc R
C21 C 0.8628(5) 1.2145(2) 0.47169(17) 0.0544(8) Uani 1 1 d .
H21 H 0.8876 1.2872 0.4518 0.065 Uiso 1 1 calc R
C7 C -0.1930(4) 0.8210(3) -0.00123(17) 0.0540(8) Uani 1 1 d .
H7 H -0.0703 0.8054 0.0033 0.065 Uiso 1 1 calc R
O9 O -1.7209(3) 0.55494(19) -0.36303(14) 0.0655(6) Uani 1 1 d .
O8 O -1.2717(7) 0.5265(3) -0.47939(18) 0.1549(17) Uani 1 1 d .
H5A H -1.5136 0.6417 -0.3066 0.186 Uiso 1 1 d R
H10A H -0.0770 0.7083 0.3507 0.186 Uiso 1 1 d R
H10B H -0.2069 0.6590 0.2821 0.186 Uiso 1 1 d R
H9A H -1.7801 0.5303 -0.4117 0.186 Uiso 1 1 d R
H9B H -1.8041 0.5564 -0.3343 0.186 Uiso 1 1 d R
H8A H -1.1890 0.5317 -0.4344 0.186 Uiso 1 1 d R
H8B H -1.3619 0.4720 -0.4763 0.186 Uiso 1 1 d R

loop_
_atom_site_aniso_label
_atom_site_aniso_U_11
_atom_site_aniso_U_22
_atom_site_aniso_U_33
_atom_site_aniso_U_23
_atom_site_aniso_U_13
_atom_site_aniso_U_12
Zn1 0.03497(16) 0.02782(15) 0.03097(15) -0.00191(10) 0.00202(11) 0.00582(11)
O10 0.0453(10) 0.0344(9) 0.0319(9) -0.0025(7) 0.0064(7) 0.0073(8)
O3 0.0447(10) 0.0274(8) 0.0389(9) 0.0026(7) 0.0042(8) 0.0097(7)
O4 0.0446(10) 0.0377(10) 0.0471(11) -0.0082(8) -0.0030(8) 0.0043(8)
O1 0.0477(10) 0.0474(11) 0.0356(9) 0.0090(8) 0.0071(8) 0.0220(9)
O2 0.0658(12) 0.0513(11) 0.0329(9) 0.0058(8) 0.0102(9) 0.0300(10)
O7 0.0538(11) 0.0421(10) 0.0376(10) 0.0129(8) -0.0125(9) -0.0070(9)
O5 0.0461(11) 0.0668(14) 0.0556(12) 0.0033(10) 0.0141(10) 0.0056(10)
O6 0.0636(15) 0.117(2) 0.0571(14) 0.0428(14) -0.0190(12) -0.0170(14)
N3 0.0345(10) 0.0362(11) 0.0303(10) -0.0022(8) 0.0059(8) 0.0084(9)
N1 0.0378(11) 0.0349(11) 0.0289(10) -0.0035(8) 0.0050(8) 0.0070(9)
N2 0.0483(13) 0.0428(13) 0.0371(12) -0.0065(10) 0.0036(10) 0.0034(10)
C18 0.0320(12) 0.0350(13) 0.0286(11) -0.0015(9) 0.0072(10) 0.0058(10)
C14 0.0363(12) 0.0293(12) 0.0324(12) -0.0011(9) 0.0092(10) 0.0075(10)
C28 0.0329(12) 0.0273(11) 0.0316(12) 0.0018(9) 0.0055(10) 0.0052(9)
C1 0.0409(13) 0.0258(11) 0.0320(12) -0.0004(9) 0.0004(10) 0.0063(10)
C13 0.0393(13) 0.0312(12) 0.0317(12) 0.0045(10) -0.0019(10) 0.0092(10)
C9 0.0576(16) 0.0260(12) 0.0355(13) 0.0036(10) 0.0070(12) 0.0087(11)
C11 0.0389(13) 0.0338(12) 0.0299(12) 0.0059(10) 0.0062(10) 0.0110(10)
C19 0.0412(14) 0.0366(13) 0.0342(13) 0.0061(10) 0.0043(11) -0.0013(11)
C2 0.0426(13) 0.0278(12) 0.0313(12) 0.0006(9) 0.0025(10) 0.0079(10)
C12 0.0385(13) 0.0285(12) 0.0259(11) 0.0023(9) 0.0034(10) 0.0072(10)
C23 0.0333(12) 0.0374(13) 0.0303(12) -0.0014(10) 0.0071(10) 0.0073(10)
C30 0.0371(13) 0.0497(15) 0.0352(13) -0.0039(11) 0.0012(11) 0.0165(12)
C4 0.0371(13) 0.0449(15) 0.0425(15) 0.0070(12) -0.0013(12) 0.0088(11)
C10 0.0482(15) 0.0342(13) 0.0421(14) 0.0087(11) 0.0061(12) 0.0170(12)
C15 0.0414(14) 0.0412(15) 0.0473(16) 0.0109(12) 0.0016(12) 0.0105(12)
C5 0.0465(15) 0.0296(12) 0.0342(13) 0.0042(10) -0.0058(11) 0.0001(11)
C22 0.0636(18) 0.0406(15) 0.0320(13) -0.0002(11) -0.0016(12) 0.0049(13)
C20 0.0423(14) 0.0437(15) 0.0285(12) 0.0047(10) 0.0018(11) 0.0013(11)
C16 0.0581(17) 0.0310(13) 0.0452(15) 0.0021(11) -0.0057(13) 0.0083(12)
C3 0.0412(14) 0.0380(13) 0.0339(13) 0.0045(10) 0.0048(11) 0.0092(11)
C26 0.0405(14) 0.0518(16) 0.0275(12) 0.0026(11) 0.0034(10) 0.0146(12)
C8 0.0438(14) 0.0340(13) 0.0260(11) 0.0034(9) -0.0004(10) 0.0011(11)
C24 0.0395(13) 0.0379(13) 0.0344(13) 0.0023(10) 0.0047(11) 0.0047(11)
C27 0.0353(13) 0.0475(15) 0.0346(13) 0.0040(11) 0.0035(11) 0.0158(11)
C29 0.0409(14) 0.0524(16) 0.0260(12) -0.0032(11) 0.0011(10) 0.0172(12)
C6 0.0626(19) 0.078(2) 0.0370(15) 0.0160(14) 0.0165(14) 0.0235(17)
C17 0.0569(17) 0.0381(14) 0.0372(14) 0.0016(11) -0.0104(12) 0.0095(12)
C25 0.0423(14) 0.0465(15) 0.0318(13) -0.0023(11) 0.0029(11) 0.0060(12)
C21 0.073(2) 0.0366(15) 0.0441(16) 0.0011(12) 0.0020(14) -0.0004(14)
C7 0.0506(17) 0.076(2) 0.0429(16) 0.0163(15) 0.0102(13) 0.0299(16)
O9 0.0602(13) 0.0636(14) 0.0650(14) 0.0028(11) 0.0142(11) -0.0055(11)
O8 0.251(5) 0.141(3) 0.0541(18) -0.0029(19) 0.019(2) 0.014(3)

loop_
_atom_type_symbol
_atom_type_description
_atom_type_scat_dispersion_real
_atom_type_scat_dispersion_imag
_atom_type_scat_source
C C 0.0033 0.0016 'International Tables Vol C Tables 4.2.6.8 and 6.1.1.4'
N N 0.0061 0.0033 'International Tables Vol C Tables 4.2.6.8 and 6.1.1.4'
O O 0.0106 0.0060 'International Tables Vol C Tables 4.2.6.8 and 6.1.1.4'
Zn Zn 0.2839 1.4301 'International Tables Vol C Tables 4.2.6.8 and 6.1.1.4'
H H 0.0000 0.0000 'International Tables Vol C Tables 4.2.6.8 and 6.1.1.4'

loop_
_geom_angle_atom_site_label_1
_geom_angle_atom_site_label_2
_geom_angle_atom_site_label_3
_geom_angle
_geom_angle_site_symmetry_1
_geom_angle_site_symmetry_3
O1 Zn1 O3 104.96(7) . 2_465
O1 Zn1 N1 103.94(8) . .
O3 Zn1 N1 151.10(7) 2_465 .
O1 Zn1 N3 90.81(8) . .
O3 Zn1 N3 87.14(7) 2_465 .
N1 Zn1 N3 93.24(8) . .
O1 Zn1 O10 93.05(7) . .
O3 Zn1 O10 86.68(7) 2_465 .
N1 Zn1 O10 91.04(7) . .
N3 Zn1 O10 173.39(7) . .
Zn1 O10 H10A 124.3 . .
Zn1 O10 H10B 103.3 . .
H10A O10 H10B 105.7 . .
C14 O3 Zn1 101.41(14) . 2_465
O4 O4 C14 0(10) 1 .
C1 O1 Zn1 129.35(16) . .
C8 O7 C5 117.18(19) . .
C15 O5 H5A 110.5 . .
C26 N3 C30 116.6(2) . .
C26 N3 Zn1 121.74(16) . .
C30 N3 Zn1 121.08(17) . .
C16 N1 C20 116.9(2) . .
C16 N1 Zn1 125.18(18) . .
C20 N1 Zn1 117.65(16) . .
C21 N2 C25 116.5(2) . .
C17 C18 C19 116.4(2) . .
C17 C18 C23 122.3(2) . .
C19 C18 C23 121.2(2) . .
O4 C14 O4 0.0(2) 1 .
O4 C14 O3 122.4(2) 1 .
O4 C14 O3 122.4(2) . .
O4 C14 C12 121.2(2) 1 .
O4 C14 C12 121.2(2) . .
O3 C14 C12 116.38(19) . .
C29 C28 C27 116.3(2) . .
C29 C28 C28 122.1(3) . 2_665
C27 C28 C28 121.6(3) . 2_665
O2 C1 O1 125.3(2) . .
O2 C1 C2 118.6(2) . .
O1 C1 C2 116.2(2) . .
C8 C13 C12 120.3(2) . .
C8 C13 H13 119.9 . .
C12 C13 H13 119.9 . .
C10 C9 C8 118.7(2) . .
C10 C9 H9 120.7 . .
C8 C9 H9 120.7 . .
C10 C11 C12 118.7(2) . .
C10 C11 C15 118.1(2) . .
C12 C11 C15 123.2(2) . .
C20 C19 C18 119.9(2) . .
C20 C19 H19 120.1 . .
C18 C19 H19 120.1 . .
C7 C2 C3 118.6(2) . .
C7 C2 C1 121.7(2) . .
C3 C2 C1 119.6(2) . .
C13 C12 C11 119.7(2) . .
C13 C12 C14 118.1(2) . .
C11 C12 C14 122.2(2) . .
C22 C23 C24 116.4(2) . .
C22 C23 C18 122.1(2) . .
C24 C23 C18 121.5(2) . .
N3 C30 C29 123.3(2) . .
N3 C30 H30 118.3 . .
C29 C30 H30 118.3 . .
C5 C4 C3 119.4(3) . .
C5 C4 H4 120.3 . .
C3 C4 H4 120.3 . .
C9 C10 C11 121.8(2) . .
C9 C10 H10 119.1 . .
C11 C10 H10 119.1 . .
O6 C15 O5 123.5(3) . .
O6 C15 C11 122.1(3) . .
O5 C15 C11 114.4(2) . .
C6 C5 C4 121.1(2) . .
C6 C5 O7 117.5(2) . .
C4 C5 O7 121.3(2) . .
C23 C22 C21 120.4(2) . .
C23 C22 H22 119.8 . .
C21 C22 H22 119.8 . .
N1 C20 C19 123.2(2) . .
N1 C20 H20 118.4 . .
C19 C20 H20 118.4 . .
N1 C16 C17 123.4(2) . .
N1 C16 H16 118.3 . .
C17 C16 H16 118.3 . .
C4 C3 C2 120.7(2) . .
C4 C3 H3 119.6 . .
C2 C3 H3 119.6 . .
N3 C26 C27 123.6(2) . .
N3 C26 H26 118.2 . .
C27 C26 H26 118.2 . .
C9 C8 C13 120.9(2) . .
C9 C8 O7 117.9(2) . .
C13 C8 O7 121.1(2) . .
C25 C24 C23 119.4(2) . .
C25 C24 H24 120.3 . .
C23 C24 H24 120.3 . .
C26 C27 C28 120.0(2) . .
C26 C27 H27 120.0 . .
C28 C27 H27 120.0 . .
C30 C29 C28 120.1(2) . .
C30 C29 H29 119.9 . .
C28 C29 H29 119.9 . .
C5 C6 C7 119.1(3) . .
C5 C6 H6 120.5 . .
C7 C6 H6 120.5 . .
C16 C17 C18 120.1(2) . .
C16 C17 H17 119.9 . .
C18 C17 H17 119.9 . .
N2 C25 C24 124.1(2) . .
N2 C25 H25 117.9 . .
C24 C25 H25 117.9 . .
N2 C21 C22 123.1(3) . .
N2 C21 H21 118.4 . .
C22 C21 H21 118.4 . .
C2 C7 C6 121.0(3) . .
C2 C7 H7 119.5 . .
C6 C7 H7 119.5 . .
O9 O9 H9A 0.0 1 .
O9 O9 H9B 0.0 1 .
H9A O9 H9B 107.2 . .
H8A O8 H8B 107.0 . .

loop_
_geom_bond_atom_site_label_1
_geom_bond_atom_site_label_2
_geom_bond_distance
_geom_bond_site_symmetry_2
Zn1 O1 2.0024(17) .
Zn1 O3 2.0338(17) 2_465
Zn1 N1 2.075(2) .
Zn1 N3 2.160(2) .
Zn1 O10 2.2254(18) .
O10 H10A 0.8627 .
O10 H10B 0.8592 .
O3 C14 1.269(3) .
O3 Zn1 2.0338(17) 2_465
O4 O4 0.000(5) 1
O4 C14 1.241(3) .
O1 C1 1.269(3) .
O2 C1 1.243(3) .
O7 C8 1.389(3) .
O7 C5 1.398(3) .
O5 C15 1.309(3) .
O5 H5A 0.8611 .
O6 C15 1.203(3) .
N3 C26 1.337(3) .
N3 C30 1.340(3) .
N1 C16 1.329(3) .
N1 C20 1.338(3) .
N2 C21 1.328(3) .
N2 C25 1.332(3) .
C18 C17 1.381(4) .
C18 C19 1.393(3) .
C18 C23 1.491(3) .
C14 O4 1.241(3) 1
C14 C12 1.505(3) .
C28 C29 1.388(3) .
C28 C27 1.393(3) .
C28 C28 1.484(5) 2_665
C1 C2 1.504(3) .
C13 C8 1.381(3) .
C13 C12 1.390(3) .
C13 H13 0.9500 .
C9 C10 1.380(4) .
C9 C8 1.380(3) .
C9 H9 0.9500 .
C11 C10 1.392(3) .
C11 C12 1.396(3) .
C11 C15 1.496(3) .
C19 C20 1.379(3) .
C19 H19 0.9500 .
C2 C7 1.376(4) .
C2 C3 1.385(4) .
C23 C22 1.382(4) .
C23 C24 1.386(3) .
C30 C29 1.375(3) .
C30 H30 0.9500 .
C4 C5 1.370(4) .
C4 C3 1.381(3) .
C4 H4 0.9500 .
C10 H10 0.9500 .
C5 C6 1.367(4) .
C22 C21 1.384(4) .
C22 H22 0.9500 .
C20 H20 0.9500 .
C16 C17 1.380(3) .
C16 H16 0.9500 .
C3 H3 0.9500 .
C26 C27 1.372(4) .
C26 H26 0.9500 .
C24 C25 1.380(3) .
C24 H24 0.9500 .
C27 H27 0.9500 .
C29 H29 0.9500 .
C6 C7 1.389(4) .
C6 H6 0.9500 .
C17 H17 0.9500 .
C25 H25 0.9500 .
C21 H21 0.9500 .
C7 H7 0.9500 .
O9 O9 0.000(7) 1
O9 H9A 0.8559 .
O9 H9B 0.8495 .
O8 H8A 0.8580 .
O8 H8B 0.8492 .

loop_
_geom_hbond_atom_site_label_D
_geom_hbond_atom_site_label_H
_geom_hbond_atom_site_label_A
_geom_hbond_distance_DH
_geom_hbond_distance_HA
_geom_hbond_distance_DA
_geom_hbond_angle_DHA
_geom_hbond_site_symmetry_A
O5 H5A O9 0.86 1.75 2.605(3) 172.3 1
O8 H8A O4 0.86 2.12 2.845(4) 142.5 1
O10 H10A N2 0.86 1.96 2.779(3) 157.6 2_676
O9 H9A O8 0.86 2.06 2.770(4) 140.2 2_264
